data_7220356
loop_
_publ_author_name
'Wu, Zhao-Feng'
'Tan, Bin'
'Du, Cheng-Feng'
'Feng, Mei-Ling'
'Xie, Zai-Lai'
'Huang, Xiao-Ying'

_publ_section_title
;
 An ionothermally synthesized Mg-based coordination polymer as a precursor
 for preparing porous carbons
;
_journal_issue 23
_journal_name_full CrystEngComm
_journal_page_first 4288
_journal_paper_doi 10.1039/C5CE00591D
_journal_volume 17
_journal_year 2015
_chemical_formula_moiety 'C43 H22 Mg3 N2 O16, C8 H15 N2'
_chemical_formula_sum 'C51 H37 Mg3 N2 O16'
_chemical_formula_weight 1006.76
_chemical_name_systematic
; 
 ? 
;
_space_group_IT_number 14
_symmetry_cell_setting monoclinic
_symmetry_space_group_name_Hall '-P 2yn'
_symmetry_space_group_name_H-M 'P 1 21/n 1'
_atom_sites_solution_hydrogens geom
_atom_sites_solution_primary direct
_atom_sites_solution_secondary difmap
_audit_creation_method SHELXL-97
_audit_update_record
;
2015-03-23 deposited with the CCDC.
2015-04-17 downloaded from the CCDC.
;
_cell_angle_alpha 90.00
_cell_angle_beta 99.8310(10)
_cell_angle_gamma 90.00
_cell_formula_units_Z 4
_cell_length_a 14.7921(2)
_cell_length_b 15.0566(2)
_cell_length_c 21.4174(3)
_cell_measurement_reflns_used 10639
_cell_measurement_temperature 293(2)
_cell_measurement_theta_max 28.8052
_cell_measurement_theta_min 2.3523
_cell_volume 4700.01(11)
_computing_cell_refinement
;
CrysAlisPro, Oxford Diffraction Ltd.,
Version 1.171.33.66 (release 28-04-2010 CrysAlis171 .NET)
(compiled Apr 28 2010,14:27:37)
;
_computing_data_collection
;
CrysAlisPro, Oxford Diffraction Ltd.,
Version 1.171.33.66 (release 28-04-2010 CrysAlis171 .NET)
(compiled Apr 28 2010,14:27:37)
;
_computing_data_reduction
;
CrysAlisPro, Oxford Diffraction Ltd.,
Version 1.171.33.66 (release 28-04-2010 CrysAlis171 .NET)
(compiled Apr 28 2010,14:27:37)
;
_computing_molecular_graphics 'DIAMOND. Version 3.0. Crystal Impact'
_computing_publication_material 'Windows Word 2003'
_computing_structure_refinement 'SHELXL-97 (Sheldrick, 1997)'
_computing_structure_solution 'SHELXS-97 (Sheldrick, 1990)'
_diffrn_ambient_temperature 293(2)
_diffrn_detector_area_resol_mean 16.2083
_diffrn_measured_fraction_theta_full 0.989
_diffrn_measured_fraction_theta_max 0.989
_diffrn_measurement_device_type 'Xcalibur, Eos'
_diffrn_measurement_method '\w scans'
_diffrn_radiation_monochromator graphite
_diffrn_radiation_source 'fine-focus sealed tube'
_diffrn_radiation_type MoK\a
_diffrn_radiation_wavelength 0.71073
_diffrn_reflns_av_R_equivalents 0.0349
_diffrn_reflns_av_sigmaI/netI 0.0450
_diffrn_reflns_limit_h_max 17
_diffrn_reflns_limit_h_min -16
_diffrn_reflns_limit_k_max 17
_diffrn_reflns_limit_k_min -16
_diffrn_reflns_limit_l_max 18
_diffrn_reflns_limit_l_min -25
_diffrn_reflns_number 17447
_diffrn_reflns_theta_full 25.05
_diffrn_reflns_theta_max 25.05
_diffrn_reflns_theta_min 2.57
_exptl_absorpt_coefficient_mu 0.142
_exptl_absorpt_correction_T_max 1.00000
_exptl_absorpt_correction_T_min 0.82613
_exptl_absorpt_correction_type multi-scan
_exptl_absorpt_process_details
;
CrysAlisPro, Oxford Diffraction Ltd.,
Version 1.171.33.66 (release 28-04-2010 CrysAlis171 .NET)
(compiled Apr 28 2010,14:27:37)
Empirical absorption correction using spherical harmonics,
 implemented in SCALE3 ABSPACK scaling algorithm.
;
_exptl_crystal_colour colorless
_exptl_crystal_density_diffrn 1.423
_exptl_crystal_density_method 'not measured'
_exptl_crystal_description block
_exptl_crystal_F_000 2084
_exptl_crystal_size_max 0.25
_exptl_crystal_size_mid 0.20
_exptl_crystal_size_min 0.18
_refine_diff_density_max 0.842
_refine_diff_density_min -0.514
_refine_diff_density_rms 0.097
_refine_ls_extinction_method none
_refine_ls_goodness_of_fit_ref 1.039
_refine_ls_hydrogen_treatment mixed
_refine_ls_matrix_type full
_refine_ls_number_parameters 760
_refine_ls_number_reflns 8231
_refine_ls_number_restraints 705
_refine_ls_restrained_S_all 1.134
_refine_ls_R_factor_all 0.0988
_refine_ls_R_factor_gt 0.0860
_refine_ls_shift/su_max 0.000
_refine_ls_shift/su_mean 0.000
_refine_ls_structure_factor_coef Fsqd
_refine_ls_weighting_details 'calc w=1/[\s^2^(Fo^2^)+(0.0900P)^2^+23.0000P] where P=(Fo^2^+2Fc^2^)/3'
_refine_ls_weighting_scheme calc
_refine_ls_wR_factor_gt 0.2218
_refine_ls_wR_factor_ref 0.2274
_reflns_number_gt 6672
_reflns_number_total 8231
_reflns_threshold_expression >2sigma(I)
_cod_data_source_file c5ce00591d2.cif
_cod_data_source_block compound-1-ZW1-28G
_cod_depositor_comments 'Adding full bibliography for 7220356.cif.'
_cod_original_sg_symbol_H-M 'P 21/n'
_cod_database_code 7220356

loop_
_symmetry_equiv_pos_as_xyz
'x, y, z'
'-x+1/2, y+1/2, -z+1/2'
'-x, -y, -z'
'x-1/2, -y-1/2, z-1/2'

loop_
_atom_site_label
_atom_site_type_symbol
_atom_site_fract_x
_atom_site_fract_y
_atom_site_fract_z
_atom_site_U_iso_or_equiv
_atom_site_adp_type
_atom_site_occupancy
_atom_site_symmetry_multiplicity
_atom_site_calc_flag
_atom_site_refinement_flags
_atom_site_disorder_assembly
_atom_site_disorder_group
Mg1 Mg 0.30663(11) 0.67491(10) -0.00681(7) 0.0204(4) Uani 1 1 d . . .
Mg2 Mg 0.38891(10) 0.49321(10) 0.09529(7) 0.0193(4) Uani 1 1 d . . .
Mg3 Mg 0.42649(10) 0.67188(10) -0.13819(7) 0.0176(4) Uani 1 1 d . . .
O1 O 0.2302(2) 0.5640(2) -0.02121(16) 0.0261(8) Uani 1 1 d . . .
O2 O 0.3048(2) 0.4444(2) 0.01940(17) 0.0313(9) Uani 1 1 d . . .
O3 O 0.0582(4) 0.3804(3) -0.3019(2) 0.0510(13) Uani 1 1 d . . .
H3 H 0.052(6) 0.357(6) -0.338(4) 0.077 Uiso 1 1 d . . .
O4 O 0.1223(2) 0.2479(2) -0.28055(16) 0.0269(8) Uani 1 1 d . . .
O5 O 0.2749(3) 0.7078(3) 0.07698(17) 0.0349(9) Uani 1 1 d . . .
O6 O 0.3096(3) 0.5833(3) 0.13116(17) 0.0325(9) Uani 1 1 d . . .
O7 O 0.1598(3) 0.9013(3) 0.3497(2) 0.0427(11) Uani 1 1 d . . .
O8 O 0.0454(3) 0.8072(3) 0.3312(2) 0.0427(11) Uani 1 1 d . . .
O9 O 0.2977(2) 0.6834(2) -0.11437(15) 0.0219(7) Uani 1 1 d . . .
O10 O 0.2085(3) 0.7576(3) -0.06263(17) 0.0352(9) Uani 1 1 d . . .
O11 O -0.0015(2) 0.9633(2) -0.34558(18) 0.0313(9) Uani 1 1 d . . .
O12 O 0.1111(3) 1.0589(2) -0.31270(17) 0.0309(9) Uani 1 1 d . . .
O13 O 0.3999(3) 0.7783(3) -0.00116(17) 0.0359(9) Uani 1 1 d . . .
O14 O 0.4527(3) 0.7942(2) -0.09100(16) 0.0285(8) Uani 1 1 d . . .
O15 O 0.4212(2) 0.5943(2) 0.02329(16) 0.0255(8) Uani 1 1 d . . .
O16 O 0.4978(2) 0.6023(2) -0.05767(16) 0.0284(8) Uani 1 1 d . . .
C1 C 0.2509(3) 0.4836(3) -0.0228(2) 0.0232(11) Uani 1 1 d . . .
C2 C 0.2095(3) 0.4336(3) -0.0817(2) 0.0254(11) Uani 1 1 d . . .
C3 C 0.1877(5) 0.4827(4) -0.1344(3) 0.0502(19) Uani 1 1 d . . .
H3A H 0.1979 0.5437 -0.1319 0.060 Uiso 1 1 calc R . .
C4 C 0.1505(6) 0.4456(4) -0.1925(3) 0.058(2) Uani 1 1 d . . .
H4A H 0.1343 0.4823 -0.2275 0.070 Uiso 1 1 calc R . .
C5 C 0.1372(4) 0.3562(3) -0.1990(2) 0.0278(11) Uani 1 1 d . . .
C6 C 0.1590(4) 0.3001(3) -0.1449(2) 0.0266(11) Uani 1 1 d . . .
C7 C 0.1415(5) 0.2074(4) -0.1475(3) 0.0452(16) Uani 1 1 d . . .
H7A H 0.1171 0.1811 -0.1859 0.054 Uiso 1 1 calc R . .
C8 C 0.1601(7) 0.1568(5) -0.0945(3) 0.075(3) Uani 1 1 d U . .
H8A H 0.1481 0.0962 -0.0969 0.090 Uiso 1 1 calc R . .
C9 C 0.1970(8) 0.1950(6) -0.0364(4) 0.092(3) Uani 1 1 d U . .
H9A H 0.2102 0.1594 -0.0005 0.110 Uiso 1 1 calc R . .
C10 C 0.2139(7) 0.2842(4) -0.0318(3) 0.071(3) Uani 1 1 d . . .
H10A H 0.2381 0.3086 0.0074 0.085 Uiso 1 1 calc R . .
C11 C 0.1953(4) 0.3395(3) -0.0852(2) 0.0302(12) Uani 1 1 d . . .
C12 C 0.1048(4) 0.3215(3) -0.2638(2) 0.0276(11) Uani 1 1 d . . .
C13 C 0.2790(3) 0.6604(4) 0.1253(2) 0.0270(11) Uani 1 1 d . . .
C14 C 0.2419(4) 0.7015(4) 0.1800(2) 0.0315(12) Uani 1 1 d . . .
C15 C 0.1551(5) 0.7329(7) 0.1693(3) 0.071(3) Uani 1 1 d . . .
H15A H 0.1204 0.7278 0.1289 0.085 Uiso 1 1 calc R . .
C16 C 0.1162(5) 0.7726(6) 0.2171(3) 0.067(3) Uani 1 1 d . . .
H16A H 0.0553 0.7909 0.2088 0.080 Uiso 1 1 calc R . .
C17 C 0.1665(4) 0.7850(4) 0.2761(2) 0.0272(11) Uani 1 1 d . . .
C18 C 0.2561(4) 0.7513(4) 0.2896(2) 0.0291(12) Uani 1 1 d . . .
C19 C 0.3106(5) 0.7580(7) 0.3504(3) 0.076(3) Uani 1 1 d . . .
H19A H 0.2867 0.7862 0.3827 0.091 Uiso 1 1 calc R . .
C20 C 0.3970(6) 0.7245(8) 0.3631(4) 0.092(3) Uani 1 1 d U . .
H20A H 0.4313 0.7298 0.4035 0.111 Uiso 1 1 calc R . .
C21 C 0.4342(5) 0.6824(8) 0.3157(4) 0.097(4) Uani 1 1 d . . .
H21A H 0.4934 0.6595 0.3250 0.116 Uiso 1 1 calc R . .
C22 C 0.3858(4) 0.6740(5) 0.2561(3) 0.0496(18) Uani 1 1 d . . .
H22A H 0.4120 0.6457 0.2250 0.060 Uiso 1 1 calc R . .
C23 C 0.2954(4) 0.7084(4) 0.2414(2) 0.0281(11) Uani 1 1 d . . .
C24 C 0.1207(3) 0.8350(3) 0.3231(2) 0.0244(11) Uani 1 1 d . . .
C25 C 0.2371(3) 0.7420(3) -0.1128(2) 0.0220(10) Uani 1 1 d . . .
C26 C 0.1993(3) 0.7991(3) -0.1695(2) 0.0227(10) Uani 1 1 d . . .
C27 C 0.1952(4) 0.8881(3) -0.1585(3) 0.0301(12) Uani 1 1 d . . .
H27A H 0.2164 0.9101 -0.1181 0.036 Uiso 1 1 calc R . .
C28 C 0.1594(4) 0.9466(3) -0.2071(2) 0.0283(12) Uani 1 1 d . . .
H28A H 0.1624 1.0074 -0.1992 0.034 Uiso 1 1 calc R . .
C29 C 0.1202(3) 0.9170(3) -0.2657(2) 0.0213(10) Uani 1 1 d . . .
C30 C 0.1231(3) 0.8241(3) -0.2796(2) 0.0221(10) Uani 1 1 d . . .
C31 C 0.0871(4) 0.7884(4) -0.3397(3) 0.0355(13) Uani 1 1 d . . .
H31A H 0.0572 0.8259 -0.3712 0.043 Uiso 1 1 calc R . .
C32 C 0.0949(5) 0.7013(4) -0.3526(3) 0.0488(17) Uani 1 1 d . . .
H32A H 0.0701 0.6793 -0.3924 0.059 Uiso 1 1 calc R . .
C33 C 0.1407(5) 0.6435(4) -0.3060(3) 0.0436(16) Uani 1 1 d . . .
H33A H 0.1468 0.5838 -0.3155 0.052 Uiso 1 1 calc R . .
C34 C 0.1758(4) 0.6739(4) -0.2473(3) 0.0324(12) Uani 1 1 d . . .
H34A H 0.2064 0.6349 -0.2173 0.039 Uiso 1 1 calc R . .
C35 C 0.1666(3) 0.7648(3) -0.2311(2) 0.0219(10) Uani 1 1 d . . .
C36 C 0.0730(3) 0.9851(3) -0.3122(2) 0.0200(10) Uani 1 1 d . . .
C37 C 0.4383(4) 0.8212(3) -0.0380(2) 0.0252(11) Uani 1 1 d . . .
C38 C 0.4708(4) 0.9138(3) -0.0185(2) 0.0302(12) Uani 1 1 d . . .
C39 C 0.4175(5) 0.9662(4) 0.0156(3) 0.0417(15) Uani 1 1 d . . .
C40 C 0.5513(5) 0.9462(4) -0.0348(3) 0.0415(15) Uani 1 1 d . . .
C41 C 0.6168(8) 0.8941(7) -0.0686(6) 0.039(3) Uani 0.50 1 d P . .
H41A H 0.6018 0.8353 -0.0789 0.047 Uiso 0.50 1 calc PR . .
C42 C 0.6944(9) 0.9258(10) -0.0847(8) 0.060(4) Uani 0.50 1 d P . .
H42A H 0.7279 0.8909 -0.1084 0.072 Uiso 0.50 1 calc PR . .
C43 C 0.7260(10) 1.0144(10) -0.0654(8) 0.061(4) Uani 0.50 1 d P . .
H43A H 0.7803 1.0368 -0.0755 0.073 Uiso 0.50 1 calc PR . .
C44 C 0.3267(9) 0.9362(8) 0.0318(7) 0.048(3) Uani 0.50 1 d P . .
H44A H 0.3052 0.8803 0.0180 0.058 Uiso 0.50 1 calc PR . .
C45 C 0.4924(3) 0.5940(3) -0.0013(2) 0.0241(11) Uani 1 1 d . . .
H45A H 0.5476 0.5867 0.0264 0.029 Uiso 1 1 calc R . .
N1A N 0.3409(15) 0.9624(17) 0.2451(10) 0.194(4) Uani 0.50 1 d PDU A 1
N2A N 0.2374(14) 0.9326(15) 0.1521(9) 0.196(4) Uani 0.50 1 d PDU A 1
C47A C 0.3264(18) 0.896(2) 0.1472(13) 0.194(4) Uani 0.50 1 d PDU A 1
H47A H 0.3400 0.8644 0.1128 0.232 Uiso 0.50 1 calc PR A 1
C46A C 0.3909(15) 0.917(2) 0.2037(14) 0.191(4) Uani 0.50 1 d PDU A 1
H46A H 0.4531 0.9032 0.2116 0.229 Uiso 0.50 1 calc PR A 1
C48A C 0.2436(14) 0.976(2) 0.2157(11) 0.194(4) Uani 0.50 1 d PDU A 1
H48A H 0.1976 1.0051 0.2326 0.233 Uiso 0.50 1 calc PR A 1
C49A C 0.368(2) 0.992(2) 0.3112(11) 0.193(5) Uani 0.50 1 d PDU A 1
H49A H 0.4333 0.9847 0.3238 0.290 Uiso 0.50 1 calc PR A 1
H49B H 0.3368 0.9571 0.3383 0.290 Uiso 0.50 1 calc PR A 1
H49C H 0.3525 1.0534 0.3146 0.290 Uiso 0.50 1 calc PR A 1
C50A C 0.1429(15) 0.935(2) 0.1139(10) 0.199(5) Uani 0.50 1 d PDU A 1
H50A H 0.1072 0.9795 0.1316 0.239 Uiso 0.50 1 calc PR A 1
H50B H 0.1137 0.8779 0.1174 0.239 Uiso 0.50 1 calc PR A 1
C51A C 0.1408(17) 0.955(3) 0.0453(11) 0.200(5) Uani 0.50 1 d PDU . 1
H51A H 0.1968 0.9333 0.0329 0.239 Uiso 0.50 1 calc PR . 1
H51B H 0.1393 1.0191 0.0395 0.239 Uiso 0.50 1 calc PR . 1
C52A C 0.060(2) 0.9150(19) 0.0029(12) 0.202(5) Uani 0.50 1 d PDU . 1
H52A H 0.0818 0.8713 -0.0244 0.242 Uiso 0.50 1 calc PR . 1
H52B H 0.0220 0.8844 0.0287 0.242 Uiso 0.50 1 calc PR . 1
C53A C 0.003(2) 0.983(3) -0.0375(15) 0.205(6) Uani 0.50 1 d PDU . 1
H53A H -0.0602 0.9792 -0.0320 0.307 Uiso 0.50 1 d PR . 1
H53B H 0.0068 0.9715 -0.0811 0.307 Uiso 0.50 1 d PR . 1
H53C H 0.0264 1.0406 -0.0257 0.307 Uiso 0.50 1 d PR . 1
N1B N 0.3772(17) 0.9462(16) 0.2820(10) 0.195(4) Uani 0.50 1 d PDU B 2
N2B N 0.4411(16) 0.9164(14) 0.3878(9) 0.194(4) Uani 0.50 1 d PDU B 2
C46B C 0.4658(18) 0.907(2) 0.2826(12) 0.194(4) Uani 0.50 1 d PDU B 2
H46B H 0.4944 0.8958 0.2463 0.232 Uiso 0.50 1 d PR B 2
C47B C 0.5044(16) 0.886(2) 0.3477(13) 0.196(4) Uani 0.50 1 d PDU B 2
H47B H 0.5624 0.8581 0.3620 0.235 Uiso 0.50 1 d PR B 2
C48B C 0.3583(16) 0.956(2) 0.3476(10) 0.195(4) Uani 0.50 1 d PDU B 2
H48B H 0.3050 0.9809 0.3609 0.234 Uiso 0.50 1 d PR B 2
C49B C 0.301(2) 0.976(3) 0.2312(12) 0.192(5) Uani 0.50 1 d PDU B 2
H49D H 0.3194 0.9674 0.1906 0.288 Uiso 0.50 1 d PR B 2
H49E H 0.2473 0.9417 0.2333 0.288 Uiso 0.50 1 d PR B 2
H49F H 0.2891 1.0377 0.2369 0.288 Uiso 0.50 1 d PR B 2
C50B C 0.435(2) 0.9135(18) 0.4569(10) 0.196(5) Uani 0.50 1 d PDU . 2
H50C H 0.4559 0.8568 0.4740 0.236 Uiso 0.50 1 d PR . 2
H50D H 0.3719 0.9201 0.4618 0.236 Uiso 0.50 1 d PR . 2
C51B C 0.491(3) 0.9856(17) 0.4936(12) 0.196(5) Uani 0.50 1 d PDU . 2
H51C H 0.5551 0.9726 0.4961 0.235 Uiso 0.50 1 d PR . 2
H51D H 0.4781 0.9878 0.5360 0.235 Uiso 0.50 1 d PR . 2
C52B C 0.470(3) 1.0747(18) 0.4622(13) 0.196(5) Uani 0.50 1 d PDU . 2
H52C H 0.4075 1.0745 0.4398 0.235 Uiso 0.50 1 d PR . 2
H52D H 0.5093 1.0840 0.4317 0.235 Uiso 0.50 1 d PR . 2
C53B C 0.482(3) 1.1492(17) 0.5092(18) 0.202(6) Uani 0.50 1 d PDU . 2
H53G H 0.4675 1.2044 0.4873 0.303 Uiso 0.50 1 d PR . 2
H53D H 0.4411 1.1407 0.5392 0.303 Uiso 0.50 1 d PR . 2
H53E H 0.5439 1.1503 0.5310 0.303 Uiso 0.50 1 d PR . 2

loop_
_atom_site_aniso_label
_atom_site_aniso_U_11
_atom_site_aniso_U_22
_atom_site_aniso_U_33
_atom_site_aniso_U_23
_atom_site_aniso_U_13
_atom_site_aniso_U_12
Mg1 0.0288(9) 0.0168(8) 0.0157(8) 0.0009(6) 0.0042(6) 0.0022(7)
Mg2 0.0221(8) 0.0177(8) 0.0172(8) 0.0002(6) 0.0006(6) -0.0011(6)
Mg3 0.0240(8) 0.0128(7) 0.0162(8) 0.0004(6) 0.0039(6) 0.0009(6)
O1 0.0298(18) 0.0198(18) 0.0279(19) -0.0046(15) 0.0022(15) -0.0040(14)
O2 0.033(2) 0.0235(19) 0.032(2) -0.0064(16) -0.0092(16) 0.0000(15)
O3 0.097(4) 0.023(2) 0.024(2) -0.0058(17) -0.014(2) 0.018(2)
O4 0.036(2) 0.0194(18) 0.0230(18) -0.0049(14) -0.0003(15) 0.0026(15)
O5 0.056(2) 0.029(2) 0.0223(19) -0.0008(16) 0.0138(17) 0.0035(18)
O6 0.038(2) 0.031(2) 0.030(2) -0.0001(16) 0.0125(16) 0.0112(17)
O7 0.042(2) 0.036(2) 0.054(3) -0.025(2) 0.020(2) -0.0077(18)
O8 0.035(2) 0.046(3) 0.054(3) -0.023(2) 0.028(2) -0.0096(19)
O9 0.0261(17) 0.0157(16) 0.0230(17) 0.0041(13) 0.0015(14) 0.0009(14)
O10 0.048(2) 0.036(2) 0.024(2) 0.0084(16) 0.0122(17) 0.0194(18)
O11 0.031(2) 0.0209(18) 0.037(2) 0.0088(16) -0.0090(16) 0.0011(15)
O12 0.038(2) 0.0186(18) 0.031(2) 0.0093(15) -0.0059(16) -0.0045(15)
O13 0.053(2) 0.029(2) 0.026(2) 0.0020(16) 0.0064(18) -0.0153(18)
O14 0.048(2) 0.0171(17) 0.0195(18) -0.0031(14) 0.0030(16) -0.0053(15)
O15 0.0244(18) 0.0274(19) 0.0256(18) 0.0052(15) 0.0067(14) 0.0039(14)
O16 0.033(2) 0.035(2) 0.0170(18) 0.0047(15) 0.0031(15) -0.0004(16)
C1 0.023(2) 0.024(3) 0.022(3) -0.004(2) 0.003(2) -0.007(2)
C2 0.032(3) 0.022(3) 0.020(3) -0.004(2) 0.000(2) -0.004(2)
C3 0.103(6) 0.016(3) 0.027(3) -0.002(2) -0.003(3) -0.017(3)
C4 0.123(7) 0.020(3) 0.022(3) 0.003(2) -0.014(3) -0.010(4)
C5 0.042(3) 0.020(3) 0.020(3) -0.003(2) 0.001(2) -0.007(2)
C6 0.036(3) 0.020(3) 0.023(3) -0.003(2) 0.002(2) -0.003(2)
C7 0.085(5) 0.020(3) 0.026(3) -0.005(2) -0.001(3) -0.006(3)
C8 0.151(7) 0.022(3) 0.044(4) 0.001(3) -0.005(4) -0.017(4)
C9 0.167(8) 0.050(4) 0.045(4) 0.018(4) -0.017(5) -0.015(5)
C10 0.146(8) 0.028(3) 0.026(3) -0.002(3) -0.017(4) -0.011(4)
C11 0.044(3) 0.020(3) 0.024(3) -0.004(2) -0.001(2) -0.002(2)
C12 0.035(3) 0.023(3) 0.023(3) -0.003(2) 0.001(2) -0.004(2)
C13 0.023(2) 0.036(3) 0.023(3) -0.006(2) 0.006(2) 0.002(2)
C14 0.036(3) 0.039(3) 0.020(3) -0.004(2) 0.006(2) 0.013(2)
C15 0.053(4) 0.133(8) 0.024(3) -0.026(4) -0.006(3) 0.049(5)
C16 0.044(4) 0.115(7) 0.037(4) -0.025(4) -0.002(3) 0.045(4)
C17 0.029(3) 0.029(3) 0.025(3) -0.005(2) 0.007(2) 0.002(2)
C18 0.031(3) 0.033(3) 0.024(3) -0.005(2) 0.007(2) 0.005(2)
C19 0.046(4) 0.139(8) 0.038(4) -0.044(5) -0.006(3) 0.041(5)
C20 0.067(5) 0.148(8) 0.053(4) -0.043(5) -0.014(4) 0.048(5)
C21 0.045(4) 0.185(11) 0.053(5) -0.046(6) -0.015(4) 0.057(6)
C22 0.030(3) 0.081(5) 0.038(3) -0.019(3) 0.005(3) 0.017(3)
C23 0.028(3) 0.030(3) 0.027(3) -0.003(2) 0.008(2) 0.005(2)
C24 0.027(3) 0.023(3) 0.024(3) 0.000(2) 0.006(2) 0.007(2)
C25 0.023(2) 0.018(2) 0.023(3) 0.006(2) 0.000(2) 0.0025(19)
C26 0.020(2) 0.022(2) 0.025(3) 0.004(2) -0.0002(19) 0.0016(19)
C27 0.042(3) 0.022(3) 0.023(3) -0.001(2) -0.006(2) 0.002(2)
C28 0.040(3) 0.015(2) 0.027(3) 0.000(2) -0.004(2) 0.001(2)
C29 0.023(2) 0.016(2) 0.024(3) 0.005(2) 0.0003(19) 0.0016(19)
C30 0.026(2) 0.016(2) 0.023(2) 0.004(2) 0.001(2) 0.0021(19)
C31 0.052(4) 0.025(3) 0.025(3) 0.005(2) -0.007(2) 0.007(2)
C32 0.076(5) 0.031(3) 0.031(3) -0.008(3) -0.014(3) 0.007(3)
C33 0.074(4) 0.015(3) 0.038(3) -0.006(2) -0.004(3) 0.003(3)
C34 0.043(3) 0.021(3) 0.030(3) 0.003(2) -0.002(2) 0.004(2)
C35 0.024(2) 0.018(2) 0.023(2) 0.0025(19) 0.0005(19) 0.0004(19)
C36 0.025(2) 0.013(2) 0.021(2) 0.0038(19) -0.0002(19) 0.0042(19)
C37 0.034(3) 0.019(2) 0.021(3) 0.001(2) 0.000(2) -0.003(2)
C38 0.050(3) 0.019(3) 0.020(3) -0.003(2) 0.003(2) -0.005(2)
C39 0.066(4) 0.026(3) 0.034(3) -0.011(2) 0.009(3) -0.006(3)
C40 0.064(4) 0.028(3) 0.032(3) -0.007(2) 0.009(3) -0.012(3)
C41 0.044(7) 0.020(6) 0.052(7) -0.010(5) 0.002(6) 0.002(5)
C42 0.037(7) 0.053(9) 0.097(12) -0.034(8) 0.030(7) -0.004(6)
C43 0.045(8) 0.046(8) 0.098(12) -0.023(8) 0.031(8) -0.011(6)
C44 0.052(7) 0.020(6) 0.077(10) -0.022(6) 0.022(7) -0.015(5)
C45 0.025(3) 0.026(3) 0.021(3) 0.001(2) 0.003(2) 0.003(2)
N1A 0.195(5) 0.188(5) 0.200(5) 0.007(4) 0.037(4) -0.009(4)
N2A 0.198(6) 0.190(6) 0.202(6) 0.009(4) 0.039(4) -0.009(4)
C47A 0.196(6) 0.189(6) 0.199(6) 0.008(4) 0.040(4) -0.009(4)
C46A 0.193(6) 0.187(6) 0.196(6) 0.006(4) 0.041(4) -0.009(4)
C48A 0.196(5) 0.189(5) 0.199(5) 0.007(4) 0.039(4) -0.009(4)
C49A 0.196(7) 0.191(7) 0.196(7) 0.002(6) 0.043(6) -0.007(6)
C50A 0.201(6) 0.194(6) 0.202(6) 0.008(5) 0.036(5) -0.008(5)
C51A 0.201(6) 0.196(6) 0.202(6) 0.006(5) 0.038(5) -0.008(5)
C52A 0.202(7) 0.199(7) 0.204(7) 0.006(6) 0.036(6) -0.005(6)
C53A 0.206(8) 0.201(8) 0.207(8) 0.005(6) 0.036(6) -0.007(6)
N1B 0.196(5) 0.190(5) 0.201(5) 0.005(4) 0.040(4) -0.009(4)
N2B 0.194(6) 0.192(6) 0.199(6) 0.004(4) 0.041(4) -0.006(4)
C46B 0.195(6) 0.190(6) 0.199(6) 0.004(4) 0.040(4) -0.007(4)
C47B 0.196(6) 0.192(6) 0.201(6) 0.003(4) 0.039(4) -0.006(4)
C48B 0.196(5) 0.190(5) 0.200(5) 0.004(4) 0.039(4) -0.007(4)
C49B 0.196(7) 0.184(7) 0.198(7) 0.009(6) 0.038(6) -0.009(6)
C50B 0.196(6) 0.195(6) 0.200(6) 0.001(5) 0.039(5) -0.004(5)
C51B 0.194(6) 0.195(6) 0.200(6) 0.002(5) 0.041(5) -0.004(5)
C52B 0.195(6) 0.195(6) 0.200(6) 0.001(5) 0.041(5) -0.005(5)
C53B 0.201(7) 0.202(8) 0.204(8) 0.000(6) 0.037(6) -0.004(6)

loop_
_atom_type_symbol
_atom_type_description
_atom_type_scat_dispersion_real
_atom_type_scat_dispersion_imag
_atom_type_scat_source
C C 0.0033 0.0016 'International Tables Vol C Tables 4.2.6.8 and 6.1.1.4'
H H 0.0000 0.0000 'International Tables Vol C Tables 4.2.6.8 and 6.1.1.4'
N N 0.0061 0.0033 'International Tables Vol C Tables 4.2.6.8 and 6.1.1.4'
O O 0.0106 0.0060 'International Tables Vol C Tables 4.2.6.8 and 6.1.1.4'
Mg Mg 0.0486 0.0363 'International Tables Vol C Tables 4.2.6.8 and 6.1.1.4'

loop_
_geom_angle_atom_site_label_1
_geom_angle_atom_site_label_2
_geom_angle_atom_site_label_3
_geom_angle
_geom_angle_site_symmetry_1
_geom_angle_site_symmetry_3
O5 Mg1 O1 97.58(17) . .
O5 Mg1 O13 91.00(17) . .
O1 Mg1 O13 170.16(18) . .
O5 Mg1 O15 99.73(16) . .
O1 Mg1 O15 88.26(15) . .
O13 Mg1 O15 85.53(16) . .
O5 Mg1 O10 96.79(16) . .
O1 Mg1 O10 95.09(17) . .
O13 Mg1 O10 88.65(17) . .
O15 Mg1 O10 162.56(16) . .
O5 Mg1 O9 155.59(16) . .
O1 Mg1 O9 87.57(14) . .
O13 Mg1 O9 86.58(14) . .
O15 Mg1 O9 104.28(14) . .
O10 Mg1 O9 58.90(13) . .
O5 Mg1 C25 125.82(17) . .
O1 Mg1 C25 93.57(16) . .
O13 Mg1 C25 85.24(16) . .
O15 Mg1 C25 133.57(16) . .
O10 Mg1 C25 29.25(15) . .
O9 Mg1 C25 29.77(14) . .
O5 Mg1 Mg3 159.53(14) . .
O1 Mg1 Mg3 102.13(12) . .
O13 Mg1 Mg3 68.92(12) . .
O15 Mg1 Mg3 75.58(10) . .
O10 Mg1 Mg3 86.99(11) . .
O9 Mg1 Mg3 32.76(9) . .
C25 Mg1 Mg3 58.67(12) . .
O5 Mg1 Mg2 75.38(12) . .
O1 Mg1 Mg2 65.35(11) . .
O13 Mg1 Mg2 112.64(13) . .
O15 Mg1 Mg2 36.57(10) . .
O10 Mg1 Mg2 157.11(13) . .
O9 Mg1 Mg2 127.74(10) . .
C25 Mg1 Mg2 153.36(13) . .
Mg3 Mg1 Mg2 107.96(5) . .
O11 Mg2 O2 163.64(18) 4_676 .
O11 Mg2 O6 90.02(16) 4_676 .
O2 Mg2 O6 103.45(17) . .
O11 Mg2 O7 100.75(18) 4_676 2_545
O2 Mg2 O7 89.32(18) . 2_545
O6 Mg2 O7 87.14(17) . 2_545
O11 Mg2 O15 88.23(15) 4_676 .
O2 Mg2 O15 82.45(15) . .
O6 Mg2 O15 90.66(15) . .
O7 Mg2 O15 170.75(17) 2_545 .
O11 Mg2 O16 82.72(14) 4_676 3_665
O2 Mg2 O16 83.27(14) . 3_665
O6 Mg2 O16 172.20(16) . 3_665
O7 Mg2 O16 97.00(16) 2_545 3_665
O15 Mg2 O16 86.27(13) . 3_665
O11 Mg2 Mg1 106.99(12) 4_676 .
O2 Mg2 Mg1 71.74(12) . .
O6 Mg2 Mg1 64.05(11) . .
O7 Mg2 Mg1 139.30(13) 2_545 .
O15 Mg2 Mg1 33.29(9) . .
O16 Mg2 Mg1 115.34(10) 3_665 .
O11 Mg2 Mg3 64.87(11) 4_676 3_665
O2 Mg2 Mg3 106.52(12) . 3_665
O6 Mg2 Mg3 143.84(12) . 3_665
O7 Mg2 Mg3 73.56(12) 2_545 3_665
O15 Mg2 Mg3 112.79(10) . 3_665
O16 Mg2 Mg3 33.59(8) 3_665 3_665
Mg1 Mg2 Mg3 145.68(6) . 3_665
O8 Mg3 O12 98.05(19) 4_675 2_544
O8 Mg3 O9 165.34(17) 4_675 .
O12 Mg3 O9 90.89(15) 2_544 .
O8 Mg3 O14 85.41(18) 4_675 .
O12 Mg3 O14 174.35(17) 2_544 .
O9 Mg3 O14 84.84(15) . .
O8 Mg3 O4 80.81(16) 4_675 2_554
O12 Mg3 O4 90.14(15) 2_544 2_554
O9 Mg3 O4 87.61(14) . 2_554
O14 Mg3 O4 86.00(14) . 2_554
O8 Mg3 O16 90.06(16) 4_675 .
O12 Mg3 O16 93.50(15) 2_544 .
O9 Mg3 O16 101.01(14) . .
O14 Mg3 O16 90.95(15) . .
O4 Mg3 O16 170.58(16) 2_554 .
O8 Mg3 Mg1 146.81(15) 4_675 .
O12 Mg3 Mg1 106.88(13) 2_544 .
O9 Mg3 Mg1 36.91(10) . .
O14 Mg3 Mg1 71.71(11) . .
O4 Mg3 Mg1 119.87(12) 2_554 .
O16 Mg3 Mg1 67.26(10) . .
O8 Mg3 Mg2 62.20(12) 4_675 3_665
O12 Mg3 Mg2 71.93(11) 2_544 3_665
O9 Mg3 Mg2 132.10(11) . 3_665
O14 Mg3 Mg2 113.70(12) . 3_665
O4 Mg3 Mg2 134.96(12) 2_554 3_665
O16 Mg3 Mg2 39.32(10) . 3_665
Mg1 Mg3 Mg2 104.95(5) . 3_665
C1 O1 Mg1 132.4(3) . .
C1 O2 Mg2 130.1(3) . .
C12 O3 H3 105(6) . .
C12 O4 Mg3 133.2(3) . 2_544
C13 O5 Mg1 128.2(3) . .
C13 O6 Mg2 144.0(4) . .
C24 O7 Mg2 129.1(4) . 2
C24 O8 Mg3 149.2(4) . 4_576
C25 O9 Mg3 139.0(3) . .
C25 O9 Mg1 86.1(3) . .
Mg3 O9 Mg1 110.33(15) . .
C25 O10 Mg1 94.3(3) . .
C36 O11 Mg2 145.1(3) . 4_575
C36 O12 Mg3 131.9(3) . 2_554
C37 O13 Mg1 137.1(3) . .
C37 O14 Mg3 132.1(3) . .
C45 O15 Mg1 124.4(3) . .
C45 O15 Mg2 124.8(3) . .
Mg1 O15 Mg2 110.14(16) . .
C45 O16 Mg3 137.4(3) . .
C45 O16 Mg2 115.2(3) . 3_665
Mg3 O16 Mg2 107.09(15) . 3_665
O2 C1 O1 124.5(4) . .
O2 C1 C2 119.3(4) . .
O1 C1 C2 116.1(4) . .
C3 C2 C11 119.3(5) . .
C3 C2 C1 115.7(5) . .
C11 C2 C1 125.0(5) . .
C2 C3 C4 122.2(5) . .
C2 C3 H3A 118.9 . .
C4 C3 H3A 118.9 . .
C5 C4 C3 121.2(5) . .
C5 C4 H4A 119.4 . .
C3 C4 H4A 119.4 . .
C4 C5 C6 119.5(5) . .
C4 C5 C12 117.4(5) . .
C6 C5 C12 123.0(4) . .
C7 C6 C5 122.4(5) . .
C7 C6 C11 118.8(5) . .
C5 C6 C11 118.7(5) . .
C8 C7 C6 120.7(6) . .
C8 C7 H7A 119.6 . .
C6 C7 H7A 119.6 . .
C7 C8 C9 120.5(6) . .
C7 C8 H8A 119.7 . .
C9 C8 H8A 119.7 . .
C10 C9 C8 120.6(7) . .
C10 C9 H9A 119.7 . .
C8 C9 H9A 119.7 . .
C9 C10 C11 121.1(6) . .
C9 C10 H10A 119.5 . .
C11 C10 H10A 119.5 . .
C10 C11 C6 118.3(5) . .
C10 C11 C2 122.6(5) . .
C6 C11 C2 119.2(5) . .
O4 C12 O3 123.4(5) . .
O4 C12 C5 123.4(5) . .
O3 C12 C5 113.2(5) . .
O6 C13 O5 125.6(5) . .
O6 C13 C14 118.5(5) . .
O5 C13 C14 115.9(5) . .
C15 C14 C23 119.7(5) . .
C15 C14 C13 118.2(5) . .
C23 C14 C13 122.1(5) . .
C14 C15 C16 121.7(6) . .
C14 C15 H15A 119.1 . .
C16 C15 H15A 119.1 . .
C17 C16 C15 120.7(6) . .
C17 C16 H16A 119.6 . .
C15 C16 H16A 119.6 . .
C16 C17 C18 119.3(5) . .
C16 C17 C24 116.8(5) . .
C18 C17 C24 124.0(5) . .
C17 C18 C19 122.4(5) . .
C17 C18 C23 120.2(5) . .
C19 C18 C23 117.5(5) . .
C20 C19 C18 121.8(6) . .
C20 C19 H19A 119.1 . .
C18 C19 H19A 119.1 . .
C19 C20 C21 120.2(7) . .
C19 C20 H20A 119.9 . .
C21 C20 H20A 119.9 . .
C22 C21 C20 121.2(7) . .
C22 C21 H21A 119.4 . .
C20 C21 H21A 119.4 . .
C21 C22 C23 120.0(6) . .
C21 C22 H22A 120.0 . .
C23 C22 H22A 120.0 . .
C22 C23 C14 122.3(5) . .
C22 C23 C18 119.4(5) . .
C14 C23 C18 118.3(5) . .
O8 C24 O7 124.9(5) . .
O8 C24 C17 116.4(5) . .
O7 C24 C17 118.7(5) . .
O10 C25 O9 120.2(4) . .
O10 C25 C26 116.9(4) . .
O9 C25 C26 122.9(4) . .
C26 C25 Mg1 168.9(4) . .
C27 C26 C35 119.9(4) . .
C27 C26 C25 116.1(4) . .
C35 C26 C25 124.0(4) . .
C26 C27 C28 120.9(5) . .
C26 C27 H27A 119.6 . .
C28 C27 H27A 119.6 . .
C29 C28 C27 121.8(5) . .
C29 C28 H28A 119.1 . .
C27 C28 H28A 119.1 . .
C28 C29 C30 119.1(4) . .
C28 C29 C36 117.4(4) . .
C30 C29 C36 123.5(4) . .
C31 C30 C29 122.7(4) . .
C31 C30 C35 118.4(4) . .
C29 C30 C35 118.9(4) . .
C32 C31 C30 121.5(5) . .
C32 C31 H31A 119.2 . .
C30 C31 H31A 119.2 . .
C31 C32 C33 120.3(5) . .
C31 C32 H32A 119.9 . .
C33 C32 H32A 119.9 . .
C34 C33 C32 120.7(5) . .
C34 C33 H33A 119.6 . .
C32 C33 H33A 119.6 . .
C33 C34 C35 120.9(5) . .
C33 C34 H34A 119.6 . .
C35 C34 H34A 119.6 . .
C26 C35 C34 122.9(4) . .
C26 C35 C30 119.0(4) . .
C34 C35 C30 118.1(4) . .
O12 C36 O11 125.8(4) . .
O12 C36 C29 116.8(4) . .
O11 C36 C29 117.4(4) . .
O13 C37 O14 125.2(5) . .
O13 C37 C38 117.9(5) . .
O14 C37 C38 116.9(4) . .
C40 C38 C39 121.0(5) . .
C40 C38 C37 120.1(5) . .
C39 C38 C37 118.8(5) . .
C38 C39 C40 119.0(6) . 3_675
C38 C39 C44 123.4(6) . .
C40 C39 C44 117.6(7) 3_675 .
C38 C40 C39 120.0(6) . 3_675
C38 C40 C41 125.7(7) . .
C39 C40 C41 114.2(7) 3_675 .
C42 C41 C40 125.5(10) . .
C42 C41 H41A 117.2 . .
C40 C41 H41A 117.2 . .
C41 C42 C43 120.2(12) . .
C41 C42 H42A 119.9 . .
C43 C42 H42A 119.9 . .
C44 C43 C42 117.7(12) 3_675 .
C44 C43 H43A 121.1 3_675 .
C42 C43 H43A 121.1 . .
C43 C44 C39 124.5(10) 3_675 .
C43 C44 H44A 117.7 3_675 .
C39 C44 H44A 117.7 . .
O16 C45 O15 127.6(5) . .
O16 C45 H45A 116.2 . .
O15 C45 H45A 116.2 . .
C46A N1A C49A 131.1(15) . .
C46A N1A C48A 111.9(9) . .
C49A N1A C48A 116.9(12) . .
C46A N1A H49E 112.6 . .
C49A N1A H49E 110.0 . .
C47A N2A C50A 138.4(14) . .
C47A N2A C48A 108.4(8) . .
C50A N2A C48A 113.1(11) . .
C46A C47A N2A 109.8(9) . .
C46A C47A H47A 125.1 . .
N2A C47A H47A 125.1 . .
N1A C46A C47A 106.7(10) . .
N1A C46A H46A 126.7 . .
N1A C48A N2A 103.1(6) . .
N1A C48A H48A 128.4 . .
N2A C48A H48A 128.4 . .
H49E C48A H49F 115.0 . .
N1A C49A H49A 109.5 . .
N1A C49A H49B 109.5 . .
H49A C49A H49B 109.5 . .
N1A C49A H49C 109.5 . .
H49A C49A H49C 109.5 . .
H49B C49A H49C 109.5 . .
N1A C49A H48B 122.1 . .
H49A C49A H48B 119.4 . .
H49B C49A H48B 27.0 . .
H49C C49A H48B 82.5 . .
N2A C50A C51A 113.7(11) . .
N2A C50A H50A 108.8 . .
C51A C50A H50A 108.8 . .
N2A C50A H50B 108.8 . .
C51A C50A H50B 108.8 . .
H50A C50A H50B 107.7 . .
C50A C51A C52A 113.1(12) . .
C50A C51A H51A 109.0 . .
C52A C51A H51A 109.0 . .
C50A C51A H51B 109.0 . .
C52A C51A H51B 109.0 . .
H51A C51A H51B 107.8 . .
C53A C52A C51A 112.9(12) . .
C53A C52A H52A 109.0 . .
C51A C52A H52A 109.0 . .
C53A C52A H52B 109.0 . .
C51A C52A H52B 109.0 . .
H52A C52A H52B 107.8 . .
C52A C53A H53A 110.9 . .
C52A C53A H53B 108.7 . .
H53A C53A H53B 109.5 . .
C52A C53A H53C 108.8 . .
H53A C53A H53C 109.5 . .
H53B C53A H53C 109.5 . .
C46B N1B C48B 110.5(9) . .
C46B N1B C49B 134.4(15) . .
C48B N1B C49B 115.0(11) . .
C47B N2B C48B 109.4(9) . .
C47B N2B C50B 137.1(15) . .
C48B N2B C50B 113.4(11) . .
N1B C46B C47B 107.7(10) . .
N1B C46B H46B 126.2 . .
C47B C46B H46B 126.1 . .
N2B C47B C46B 108.6(10) . .
N2B C47B H47B 125.6 . .
C46B C47B H47B 125.8 . .
N1B C48B N2B 103.8(6) . .
N1B C48B H48B 127.9 . .
N2B C48B H48B 128.3 . .
N1B C49B H49D 109.5 . .
N1B C49B H49E 109.5 . .
H49D C49B H49E 109.5 . .
N1B C49B H49F 109.5 . .
H49D C49B H49F 109.5 . .
H49E C49B H49F 109.5 . .
N2B C50B C51B 111.9(11) . .
N2B C50B H50C 109.3 . .
C51B C50B H50C 109.2 . .
N2B C50B H50D 109.2 . .
C51B C50B H50D 109.2 . .
H50C C50B H50D 107.9 . .
C50B C51B C52B 110.6(11) . .
C50B C51B H51C 109.5 . .
C52B C51B H51C 109.7 . .
C50B C51B H51D 109.6 . .
C52B C51B H51D 109.2 . .
H51C C51B H51D 108.1 . .
C53B C52B C51B 111.9(11) . .
C53B C52B H52C 109.3 . .
C51B C52B H52C 109.3 . .
C53B C52B H52D 109.3 . .
C51B C52B H52D 108.9 . .
H52C C52B H52D 107.9 . .
C52B C53B H53G 109.3 . .
C52B C53B H53D 109.6 . .
H53G C53B H53D 109.5 . .
C52B C53B H53E 109.6 . .
H53G C53B H53E 109.5 . .
H53D C53B H53E 109.5 . .

loop_
_geom_bond_atom_site_label_1
_geom_bond_atom_site_label_2
_geom_bond_distance
_geom_bond_site_symmetry_2
Mg1 O5 1.993(4) .
Mg1 O1 2.011(4) .
Mg1 O13 2.069(4) .
Mg1 O15 2.095(4) .
Mg1 O10 2.120(4) .
Mg1 O9 2.288(4) .
Mg1 C25 2.537(5) .
Mg1 Mg3 3.573(2) .
Mg1 Mg2 3.583(2) .
Mg2 O11 1.990(4) 4_676
Mg2 O2 2.009(4) .
Mg2 O6 2.029(4) .
Mg2 O7 2.029(4) 2_545
Mg2 O15 2.274(4) .
Mg2 O16 2.447(4) 3_665
Mg2 Mg3 3.691(2) 3_665
Mg3 O8 2.005(4) 4_675
Mg3 O12 2.027(4) 2_544
Mg3 O9 2.062(4) .
Mg3 O14 2.104(4) .
Mg3 O4 2.105(4) 2_554
Mg3 O16 2.136(4) .
Mg3 Mg2 3.691(2) 3_665
O1 C1 1.251(6) .
O2 C1 1.248(6) .
O3 C12 1.318(7) .
O3 H3 0.84(9) .
O4 C12 1.206(6) .
O4 Mg3 2.105(4) 2_544
O5 C13 1.249(6) .
O6 C13 1.245(7) .
O7 C24 1.241(6) .
O7 Mg2 2.029(4) 2
O8 C24 1.229(6) .
O8 Mg3 2.005(4) 4_576
O9 C25 1.263(6) .
O10 C25 1.243(6) .
O11 C36 1.250(6) .
O11 Mg2 1.990(4) 4_575
O12 C36 1.247(6) .
O12 Mg3 2.027(4) 2_554
O13 C37 1.231(6) .
O14 C37 1.258(6) .
O15 C45 1.256(6) .
O16 C45 1.230(6) .
O16 Mg2 2.447(4) 3_665
C1 C2 1.506(7) .
C2 C3 1.342(8) .
C2 C11 1.432(7) .
C3 C4 1.389(8) .
C3 H3A 0.9300 .
C4 C5 1.364(8) .
C4 H4A 0.9300 .
C5 C6 1.425(7) .
C5 C12 1.484(7) .
C6 C7 1.419(8) .
C6 C11 1.428(7) .
C7 C8 1.354(9) .
C7 H7A 0.9300 .
C8 C9 1.395(11) .
C8 H8A 0.9300 .
C9 C10 1.366(11) .
C9 H9A 0.9300 .
C10 C11 1.405(8) .
C10 H10A 0.9300 .
C13 C14 1.508(7) .
C14 C15 1.350(8) .
C14 C23 1.420(7) .
C15 C16 1.393(9) .
C15 H15A 0.9300 .
C16 C17 1.365(8) .
C16 H16A 0.9300 .
C17 C18 1.402(7) .
C17 C24 1.509(7) .
C18 C19 1.414(8) .
C18 C23 1.423(7) .
C19 C20 1.357(10) .
C19 H19A 0.9300 .
C20 C21 1.386(11) .
C20 H20A 0.9300 .
C21 C22 1.359(9) .
C21 H21A 0.9300 .
C22 C23 1.418(8) .
C22 H22A 0.9300 .
C25 C26 1.514(7) .
C26 C27 1.364(7) .
C26 C35 1.423(7) .
C27 C28 1.397(7) .
C27 H27A 0.9300 .
C28 C29 1.366(7) .
C28 H28A 0.9300 .
C29 C30 1.433(7) .
C29 C36 1.514(6) .
C30 C31 1.413(7) .
C30 C35 1.436(7) .
C31 C32 1.350(8) .
C31 H31A 0.9300 .
C32 C33 1.407(8) .
C32 H32A 0.9300 .
C33 C34 1.354(8) .
C33 H33A 0.9300 .
C34 C35 1.425(7) .
C34 H34A 0.9300 .
C37 C38 1.511(7) .
C38 C40 1.385(9) .
C38 C39 1.403(8) .
C39 C40 1.435(8) 3_675
C39 C44 1.513(14) .
C40 C39 1.435(8) 3_675
C40 C41 1.523(13) .
C41 C42 1.341(18) .
C41 H41A 0.9300 .
C42 C43 1.450(19) .
C42 H42A 0.9300 .
C43 C44 1.368(19) 3_675
C43 H43A 0.9300 .
C44 C43 1.368(19) 3_675
C44 H44A 0.9300 .
C45 H45A 0.9300 .
N1A C46A 1.423(11) .
N1A C49A 1.474(11) .
N1A C48A 1.484(10) .
N2A C47A 1.446(11) .
N2A C50A 1.495(11) .
N2A C48A 1.503(10) .
C47A C46A 1.442(11) .
C47A H47A 0.9300 .
C46A H46A 0.9300 .
C48A H48A 0.9300 .
C49A H49A 0.9600 .
C49A H49B 0.9600 .
C49A H49C 0.9600 .
C50A C51A 1.495(11) .
C50A H50A 0.9700 .
C50A H50B 0.9700 .
C51A C52A 1.501(11) .
C51A H51A 0.9700 .
C51A H51B 0.9700 .
C52A C53A 1.500(11) .
C52A H52A 0.9700 .
C52A H52B 0.9700 .
C53A H53A 0.9602 .
C53A H53B 0.9596 .
C53A H53C 0.9600 .
N1B C46B 1.438(11) .
N1B C48B 1.485(10) .
N1B C49B 1.491(11) .
N2B C47B 1.446(11) .
N2B C48B 1.493(10) .
N2B C50B 1.500(11) .
C46B C47B 1.446(11) .
C46B H46B 0.9602 .
C47B H47B 0.9600 .
C48B H48B 0.9601 .
C49B H49D 0.9600 .
C49B H49E 0.9601 .
C49B H49F 0.9600 .
C50B C51B 1.504(11) .
C50B H50C 0.9601 .
C50B H50D 0.9600 .
C51B C52B 1.510(11) .
C51B H51C 0.9600 .
C51B H51D 0.9599 .
C52B C53B 1.497(11) .
C52B H52C 0.9600 .
C52B H52D 0.9599 .
C53B H53G 0.9601 .
C53B H53D 0.9599 .
C53B H53E 0.9600 .
